data_7001588
loop_
_publ_author_name
'Edwards, Peter G.'
'Hahn, F. Ekkehardt'
'Limon, Matthieu'
'Newman, Paul D.'
'Kariuki, Benson M.'
'Stasch, Andreas'

_publ_section_title
;
 Manganese complexes of phosphino-\m-phosphido ligands
;
_journal_issue 26
_journal_name_full 'Dalton Transactions'
_journal_page_first 5115
_journal_page_last 5119
_journal_paper_doi 10.1039/b822870a
_journal_year 2009
_chemical_formula_moiety 'C18 H14 Mn2 O6 P4, C4 H8 O'
_chemical_formula_sum 'C22 H22 Mn2 O7 P4'
_chemical_formula_weight 632.16
_chemical_name_systematic
;
?
;
_space_group_IT_number 15
_symmetry_cell_setting monoclinic
_symmetry_space_group_name_Hall '-C 2yc'
_symmetry_space_group_name_H-M 'C 1 2/c 1'
_atom_sites_solution_hydrogens geom
_atom_sites_solution_primary direct
_atom_sites_solution_secondary difmap
_audit_creation_method SHELXL-97
_cell_angle_alpha 90.00
_cell_angle_beta 94.99(3)
_cell_angle_gamma 90.00
_cell_formula_units_Z 4
_cell_length_a 9.3011(19)
_cell_length_b 19.035(4)
_cell_length_c 14.797(3)
_cell_measurement_reflns_used 257
_cell_measurement_temperature 150(2)
_cell_measurement_theta_max 26.99
_cell_measurement_theta_min 3.50
_cell_volume 2609.8(9)
_computing_cell_refinement DENZO/SCALEPACK
_computing_data_collection 'cOLLECT,Nonius BV, 1997-2001'
_computing_data_reduction DENZO/SCALEPACK
_computing_structure_refinement SHELXL-97
_computing_structure_solution SHELXs-97
_diffrn_ambient_temperature 150(2)
_diffrn_measured_fraction_theta_full 0.994
_diffrn_measured_fraction_theta_max 0.994
_diffrn_measurement_device_type 'Nonius Kappa CCD'
_diffrn_measurement_method 'CCD scans'
_diffrn_radiation_monochromator graphite
_diffrn_radiation_source 'fine-focus sealed tube'
_diffrn_radiation_type MoK\a
_diffrn_radiation_wavelength 0.71073
_diffrn_reflns_av_R_equivalents 0.0166
_diffrn_reflns_av_sigmaI/netI 0.0269
_diffrn_reflns_limit_h_max 11
_diffrn_reflns_limit_h_min -11
_diffrn_reflns_limit_k_max 24
_diffrn_reflns_limit_k_min -24
_diffrn_reflns_limit_l_max 18
_diffrn_reflns_limit_l_min -18
_diffrn_reflns_number 5598
_diffrn_reflns_theta_full 26.99
_diffrn_reflns_theta_max 26.99
_diffrn_reflns_theta_min 3.50
_exptl_absorpt_coefficient_mu 1.253
_exptl_absorpt_correction_T_max 0.943
_exptl_absorpt_correction_T_min 0.763
_exptl_absorpt_correction_type multi-scan
_exptl_absorpt_process_details 'Sortav (Blessing, 1995)'
_exptl_crystal_colour yellow
_exptl_crystal_density_diffrn 1.609
_exptl_crystal_density_method 'not measured'
_exptl_crystal_description block
_exptl_crystal_F_000 1280
_exptl_crystal_size_max 0.25
_exptl_crystal_size_mid 0.25
_exptl_crystal_size_min 0.10
_refine_diff_density_max 0.520
_refine_diff_density_min -0.250
_refine_diff_density_rms 0.051
_refine_ls_extinction_method none
_refine_ls_goodness_of_fit_ref 1.064
_refine_ls_hydrogen_treatment constr
_refine_ls_matrix_type full
_refine_ls_number_parameters 171
_refine_ls_number_reflns 2842
_refine_ls_number_restraints 0
_refine_ls_restrained_S_all 1.064
_refine_ls_R_factor_all 0.0291
_refine_ls_R_factor_gt 0.0251
_refine_ls_shift/su_max 0.000
_refine_ls_shift/su_mean 0.000
_refine_ls_structure_factor_coef Fsqd
_refine_ls_weighting_details 'calc w=1/[\s^2^(Fo^2^)+(0.0248P)^2^+2.5062P] where P=(Fo^2^+2Fc^2^)/3'
_refine_ls_weighting_scheme calc
_refine_ls_wR_factor_gt 0.0616
_refine_ls_wR_factor_ref 0.0636
_reflns_number_gt 2574
_reflns_number_total 2842
_reflns_threshold_expression >2sigma(I)
_cod_data_source_file b822870a.txt
_cod_data_source_block ASPGE01
_cod_depositor_comments
;
The following automatic conversions were performed:
'_symmetry_cell_setting' value 'Monoclinic' changed to 'monoclinic'
according to '/home/saulius/struct/CIF-dictionaries/cif_core.dic'
dictionary named 'cif_core.dic' version 2.4.1 from 2010-06-29.

Automatic conversion script
Id: cif_fix_enum 1527 2010-12-29 10:47:43Z saulius 
;
_cod_original_sg_symbol_H-M C2/c
_cod_database_code 7001588

loop_
_symmetry_equiv_pos_as_xyz
'x, y, z'
'-x, y, -z+1/2'
'x+1/2, y+1/2, z'
'-x+1/2, y+1/2, -z+1/2'
'-x, -y, -z'
'x, -y, z-1/2'
'-x+1/2, -y+1/2, -z'
'x+1/2, -y+1/2, z-1/2'

loop_
_atom_site_label
_atom_site_type_symbol
_atom_site_fract_x
_atom_site_fract_y
_atom_site_fract_z
_atom_site_U_iso_or_equiv
_atom_site_adp_type
_atom_site_occupancy
_atom_site_symmetry_multiplicity
_atom_site_calc_flag
_atom_site_refinement_flags
_atom_site_disorder_assembly
_atom_site_disorder_group
Mn1 Mn 0.07852(2) 0.267328(12) 0.051716(16) 0.02252(8) Uani 1 1 d . . .
P1 P 0.24850(4) 0.17938(2) 0.03279(3) 0.02248(10) Uani 1 1 d . . .
O1 O -0.10868(16) 0.18012(7) 0.15823(10) 0.0462(4) Uani 1 1 d . . .
C1 C 0.15400(17) 0.10822(8) -0.03029(11) 0.0239(3) Uani 1 1 d . . .
H1 H 0.3021(19) 0.1448(10) 0.1053(12) 0.030(5) Uiso 1 1 d . . .
P2 P -0.02880(5) 0.21738(2) -0.07626(3) 0.02655(11) Uani 1 1 d . . .
O2 O -0.10824(16) 0.39346(7) 0.04138(11) 0.0494(4) Uani 1 1 d . . .
C2 C 0.02718(18) 0.12598(8) -0.08369(11) 0.0251(3) Uani 1 1 d . . .
O3 O 0.22898(16) 0.31556(8) 0.22495(9) 0.0449(3) Uani 1 1 d . . .
C3 C -0.04847(19) 0.07532(9) -0.13649(11) 0.0296(4) Uani 1 1 d . . .
H3 H -0.1334 0.0876 -0.1734 0.036 Uiso 1 1 calc R . .
O4 O 0.5000 -0.12439(11) -0.2500 0.0509(5) Uani 1 2 d S . .
C4 C 0.0018(2) 0.00653(9) -0.13460(12) 0.0325(4) Uani 1 1 d . . .
H4 H -0.0503 -0.0286 -0.1694 0.039 Uiso 1 1 calc R . .
C5 C 0.1270(2) -0.01113(9) -0.08248(12) 0.0312(4) Uani 1 1 d . . .
H5 H 0.1606 -0.0583 -0.0819 0.037 Uiso 1 1 calc R . .
C6 C 0.20434(19) 0.03938(8) -0.03092(12) 0.0279(3) Uani 1 1 d . . .
H6 H 0.2914 0.0270 0.0038 0.034 Uiso 1 1 calc R . .
C7 C -0.0365(2) 0.21366(9) 0.11602(12) 0.0303(4) Uani 1 1 d . . .
C8 C -0.03733(19) 0.34405(9) 0.04443(12) 0.0314(4) Uani 1 1 d . . .
C9 C 0.17388(19) 0.29707(9) 0.15678(12) 0.0294(4) Uani 1 1 d . . .
C10 C 0.6025(2) -0.08093(13) -0.28888(15) 0.0513(5) Uani 1 1 d . . .
H10A H 0.5885 -0.0830 -0.3559 0.062 Uiso 1 1 calc R . .
H10B H 0.7018 -0.0966 -0.2693 0.062 Uiso 1 1 calc R . .
C11 C 0.5788(3) -0.00769(15) -0.2566(2) 0.0707(8) Uani 1 1 d . . .
H11A H 0.6377 0.0020 -0.1989 0.085 Uiso 1 1 calc R . .
H11B H 0.6019 0.0274 -0.3025 0.085 Uiso 1 1 calc R . .
H2A H -0.172(2) 0.2134(11) -0.0824(14) 0.040(6) Uiso 1 1 d . . .
H2B H -0.008(2) 0.2431(11) -0.1594(14) 0.043(6) Uiso 1 1 d . . .

loop_
_atom_site_aniso_label
_atom_site_aniso_U_11
_atom_site_aniso_U_22
_atom_site_aniso_U_33
_atom_site_aniso_U_23
_atom_site_aniso_U_13
_atom_site_aniso_U_12
Mn1 0.02320(14) 0.01838(13) 0.02586(14) -0.00110(9) 0.00144(10) -0.00008(9)
P1 0.0241(2) 0.0183(2) 0.0247(2) 0.00121(15) -0.00006(16) 0.00055(15)
O1 0.0555(9) 0.0362(7) 0.0498(8) -0.0048(6) 0.0215(7) -0.0166(7)
C1 0.0273(8) 0.0209(7) 0.0242(8) 0.0018(6) 0.0063(6) -0.0019(6)
P2 0.0268(2) 0.0221(2) 0.0296(2) 0.00007(17) -0.00403(17) 0.00075(16)
O2 0.0508(9) 0.0346(7) 0.0632(10) 0.0011(7) 0.0071(7) 0.0204(7)
C2 0.0297(8) 0.0217(8) 0.0244(8) 0.0015(6) 0.0052(6) -0.0016(6)
O3 0.0561(9) 0.0480(8) 0.0294(7) -0.0046(6) -0.0027(6) -0.0150(7)
C3 0.0326(9) 0.0297(9) 0.0265(8) -0.0004(7) 0.0022(7) -0.0067(7)
O4 0.0509(12) 0.0484(12) 0.0552(13) 0.000 0.0144(10) 0.000
C4 0.0438(10) 0.0257(8) 0.0295(9) -0.0066(7) 0.0106(8) -0.0108(8)
C5 0.0404(10) 0.0191(8) 0.0361(9) -0.0024(7) 0.0150(8) -0.0023(7)
C6 0.0314(9) 0.0218(8) 0.0315(9) 0.0014(7) 0.0080(7) 0.0004(7)
C7 0.0342(9) 0.0229(8) 0.0339(9) -0.0068(7) 0.0042(7) -0.0014(7)
C8 0.0319(9) 0.0279(9) 0.0346(9) -0.0010(7) 0.0044(7) -0.0014(7)
C9 0.0336(9) 0.0245(8) 0.0310(9) 0.0006(7) 0.0072(7) -0.0042(7)
C10 0.0441(12) 0.0658(15) 0.0466(12) -0.0006(11) 0.0190(10) 0.0029(11)
C11 0.0635(17) 0.0646(16) 0.088(2) -0.0038(15) 0.0326(15) -0.0141(13)

loop_
_atom_type_symbol
_atom_type_description
_atom_type_scat_dispersion_real
_atom_type_scat_dispersion_imag
_atom_type_scat_source
C C 0.0033 0.0016 'International Tables Vol C Tables 4.2.6.8 and 6.1.1.4'
H H 0.0000 0.0000 'International Tables Vol C Tables 4.2.6.8 and 6.1.1.4'
O O 0.0106 0.0060 'International Tables Vol C Tables 4.2.6.8 and 6.1.1.4'
P P 0.1023 0.0942 'International Tables Vol C Tables 4.2.6.8 and 6.1.1.4'
Mn Mn 0.3368 0.7283 'International Tables Vol C Tables 4.2.6.8 and 6.1.1.4'

loop_
_geom_angle_atom_site_label_1
_geom_angle_atom_site_label_2
_geom_angle_atom_site_label_3
_geom_angle
_geom_angle_site_symmetry_1
_geom_angle_site_symmetry_3
_geom_angle_publ_flag
C7 Mn1 C9 89.59(8) . . ?
C7 Mn1 C8 96.35(8) . . ?
C9 Mn1 C8 92.49(8) . . ?
C7 Mn1 P2 87.99(6) . . ?
C9 Mn1 P2 173.18(6) . . ?
C8 Mn1 P2 94.12(6) . . ?
C7 Mn1 P1 95.50(6) . . ?
C9 Mn1 P1 92.34(6) . . ?
C8 Mn1 P1 167.23(6) . . ?
P2 Mn1 P1 81.55(3) . . ?
C7 Mn1 P1 170.66(6) . 7 ?
C9 Mn1 P1 90.86(6) . 7 ?
C8 Mn1 P1 92.95(6) . 7 ?
P2 Mn1 P1 90.49(2) . 7 ?
P1 Mn1 P1 75.16(2) . 7 ?
C1 P1 Mn1 106.98(6) . . ?
C1 P1 Mn1 111.67(5) . 7 ?
Mn1 P1 Mn1 104.84(2) . 7 ?
C6 C1 C2 119.34(15) . . ?
C6 C1 P1 123.67(13) . . ?
C2 C1 P1 116.93(12) . . ?
C2 P2 Mn1 110.05(6) . . ?
C3 C2 C1 120.55(15) . . ?
C3 C2 P2 124.18(13) . . ?
C1 C2 P2 115.26(12) . . ?
C4 C3 C2 119.23(16) . . ?
C10 O4 C10 108.8(2) 2_654 . ?
C5 C4 C3 120.43(16) . . ?
C4 C5 C6 120.62(16) . . ?
C5 C6 C1 119.81(17) . . ?
O1 C7 Mn1 178.82(16) . . ?
O2 C8 Mn1 178.26(17) . . ?
O3 C9 Mn1 177.15(16) . . ?
O4 C10 C11 106.88(18) . . ?
C11 C11 C10 102.41(16) 2_654 . ?

loop_
_geom_bond_atom_site_label_1
_geom_bond_atom_site_label_2
_geom_bond_distance
_geom_bond_site_symmetry_2
_geom_bond_publ_flag
Mn1 C7 1.8084(19) . ?
Mn1 C9 1.8123(19) . ?
Mn1 C8 1.8125(18) . ?
Mn1 P2 2.2710(7) . ?
Mn1 P1 2.3361(6) . ?
Mn1 P1 2.3518(7) 7 ?
P1 C1 1.8264(17) . ?
P1 Mn1 2.3518(7) 7 ?
O1 C7 1.150(2) . ?
C1 C6 1.392(2) . ?
C1 C2 1.403(2) . ?
P2 C2 1.8221(17) . ?
O2 C8 1.147(2) . ?
C2 C3 1.393(2) . ?
O3 C9 1.146(2) . ?
C3 C4 1.390(3) . ?
O4 C10 1.421(2) 2_654 ?
O4 C10 1.421(2) . ?
C4 C5 1.382(3) . ?
C5 C6 1.389(2) . ?
C10 C11 1.496(3) . ?
C11 C11 1.495(5) 2_654 ?
